data_4068741
loop_
_publ_author_name
'Zi, Guofu'
'Liu, Xue'
'Xiang, Li'
'Song, Haibin'

_publ_section_title
;
 Synthesis of Group 4 Metal Amides with New Chiral Biaryldiamine-Based
 Ligands and Their Use as Catalysts for Asymmetric
 Hydroamination/Cyclization
;
_journal_issue 4
_journal_name_full Organometallics
_journal_page_first 1127
_journal_paper_doi 10.1021/om801061v
_journal_volume 28
_journal_year 2009
_chemical_absolute_configuration rmad
_chemical_formula_moiety 'C33 H40 N6 Ti'
_chemical_formula_sum 'C33 H40 N6 Ti'
_chemical_formula_weight 568.61
_chemical_name_systematic
; 
 ? 
;
_space_group_IT_number 19
_symmetry_cell_setting orthorhombic
_symmetry_space_group_name_Hall 'P 2ac 2ab'
_symmetry_space_group_name_H-M 'P 21 21 21'
_atom_sites_solution_hydrogens geom
_atom_sites_solution_primary direct
_atom_sites_solution_secondary difmap
_audit_creation_method SHELXL-97
_cell_angle_alpha 90.00
_cell_angle_beta 90.00
_cell_angle_gamma 90.00
_cell_formula_units_Z 4
_cell_length_a 8.7454(11)
_cell_length_b 18.336(2)
_cell_length_c 19.675(2)
_cell_measurement_reflns_used 5036
_cell_measurement_temperature 113(2)
_cell_measurement_theta_max 26.0
_cell_measurement_theta_min 1.5
_cell_volume 3155.0(6)
_computing_cell_refinement CrystalClear
_computing_data_collection CrystalClear
_computing_data_reduction CrystalClear
_computing_publication_material 'CrystalStructure 3.7.0'
_computing_structure_refinement 'SHELXL-97 (Sheldrick, 1997)'
_computing_structure_solution 'SHELXS-97 (Sheldrick, 1990)'
_diffrn_ambient_temperature 113(2)
_diffrn_detector_area_resol_mean 7.31
_diffrn_measured_fraction_theta_full 1.000
_diffrn_measured_fraction_theta_max 1.000
_diffrn_measurement_device_type 'Rigaku Saturn'
_diffrn_measurement_method \w
_diffrn_radiation_monochromator confocal
_diffrn_radiation_source 'rotating anode'
_diffrn_radiation_type MoK\a
_diffrn_radiation_wavelength 0.71070
_diffrn_reflns_av_R_equivalents 0.1660
_diffrn_reflns_av_sigmaI/netI 0.1173
_diffrn_reflns_limit_h_max 10
_diffrn_reflns_limit_h_min -10
_diffrn_reflns_limit_k_max 21
_diffrn_reflns_limit_k_min -21
_diffrn_reflns_limit_l_max 23
_diffrn_reflns_limit_l_min -22
_diffrn_reflns_number 23802
_diffrn_reflns_theta_full 25.00
_diffrn_reflns_theta_max 25.00
_diffrn_reflns_theta_min 1.52
_exptl_absorpt_coefficient_mu 0.302
_exptl_absorpt_correction_T_max 0.9589
_exptl_absorpt_correction_T_min 0.9476
_exptl_absorpt_correction_type multi-scan
_exptl_absorpt_process_details 'Jacobson, R. (1998) Private communication'
_exptl_crystal_colour orange
_exptl_crystal_density_diffrn 1.197
_exptl_crystal_density_method 'not measured'
_exptl_crystal_description prism
_exptl_crystal_F_000 1208
_exptl_crystal_size_max 0.18
_exptl_crystal_size_mid 0.16
_exptl_crystal_size_min 0.14
_refine_diff_density_max 0.840
_refine_diff_density_min -0.661
_refine_diff_density_rms 0.111
_refine_ls_abs_structure_details 'Flack H D (1983), Acta Cryst. A39, 876-881'
_refine_ls_abs_structure_Flack 0.08(5)
_refine_ls_extinction_method none
_refine_ls_goodness_of_fit_ref 1.140
_refine_ls_hydrogen_treatment constr
_refine_ls_matrix_type full
_refine_ls_number_parameters 370
_refine_ls_number_reflns 5572
_refine_ls_number_restraints 0
_refine_ls_restrained_S_all 1.140
_refine_ls_R_factor_all 0.0950
_refine_ls_R_factor_gt 0.0827
_refine_ls_shift/su_max 0.002
_refine_ls_shift/su_mean 0.000
_refine_ls_structure_factor_coef Fsqd
_refine_ls_weighting_details 'calc w=1/[\s^2^(Fo^2^)+(0.0840P)^2^+0.0000P] where P=(Fo^2^+2Fc^2^)/3'
_refine_ls_weighting_scheme calc
_refine_ls_wR_factor_gt 0.1907
_refine_ls_wR_factor_ref 0.1975
_reflns_number_gt 4820
_reflns_number_total 5572
_reflns_threshold_expression >2sigma(I)
_cod_data_source_file om801061v_si_001.cif
_cod_data_source_block compound12
_cod_original_cell_volume 3155.0(7)
_cod_database_code 4068741

loop_
_symmetry_equiv_pos_as_xyz
'x, y, z'
'x+1/2, -y+1/2, -z'
'-x, y+1/2, -z+1/2'
'-x+1/2, -y, z+1/2'

loop_
_atom_site_label
_atom_site_type_symbol
_atom_site_fract_x
_atom_site_fract_y
_atom_site_fract_z
_atom_site_U_iso_or_equiv
_atom_site_adp_type
_atom_site_occupancy
_atom_site_symmetry_multiplicity
_atom_site_calc_flag
_atom_site_refinement_flags
Ti1 Ti -0.06392(10) 0.88740(5) 0.83399(4) 0.0255(2) Uani 1 1 d .
N1 N 0.1437(4) 0.9086(2) 0.7576(2) 0.0239(9) Uani 1 1 d .
N2 N -0.0752(5) 0.8058(2) 0.7601(2) 0.0273(9) Uani 1 1 d .
N3 N 0.0575(5) 1.0235(2) 0.6113(2) 0.0303(9) Uani 1 1 d .
N4 N -0.1184(5) 0.9878(2) 0.8267(2) 0.0309(10) Uani 1 1 d .
N5 N -0.2536(5) 0.8572(2) 0.8771(2) 0.0350(11) Uani 1 1 d .
N6 N 0.0655(5) 0.8643(2) 0.9091(2) 0.0305(9) Uani 1 1 d .
C1 C 0.3216(6) 0.9970(3) 0.7014(3) 0.0254(11) Uani 1 1 d .
C2 C 0.2485(5) 0.9681(3) 0.7589(3) 0.0251(11) Uani 1 1 d .
C3 C 0.2746(5) 1.0001(3) 0.8240(3) 0.0258(11) Uani 1 1 d .
H3 H 0.2250 0.9798 0.8625 0.031 Uiso 1 1 calc R
C4 C 0.3684(5) 1.0590(3) 0.8328(3) 0.0291(11) Uani 1 1 d .
H4 H 0.3834 1.0785 0.8770 0.035 Uiso 1 1 calc R
C5 C 0.4439(6) 1.0913(3) 0.7760(2) 0.0256(10) Uani 1 1 d .
C6 C 0.4238(6) 1.0598(3) 0.7109(2) 0.0255(10) Uani 1 1 d .
C7 C 0.5020(6) 1.0913(3) 0.6552(3) 0.0290(11) Uani 1 1 d .
H7 H 0.4936 1.0699 0.6114 0.035 Uiso 1 1 calc R
C8 C 0.5908(5) 1.1533(3) 0.6640(3) 0.0329(12) Uani 1 1 d .
H8 H 0.6415 1.1742 0.6259 0.039 Uiso 1 1 calc R
C9 C 0.6066(6) 1.1855(3) 0.7282(3) 0.0336(13) Uani 1 1 d .
H9 H 0.6667 1.2283 0.7334 0.040 Uiso 1 1 calc R
C10 C 0.5356(6) 1.1553(3) 0.7833(3) 0.0331(13) Uani 1 1 d .
H10 H 0.5474 1.1770 0.8268 0.040 Uiso 1 1 calc R
C11 C 0.3067(6) 0.9658(3) 0.6313(3) 0.0256(11) Uani 1 1 d .
C12 C 0.1774(6) 0.9768(3) 0.5894(3) 0.0294(12) Uani 1 1 d .
C13 C 0.1664(6) 0.9393(3) 0.5276(3) 0.0369(13) Uani 1 1 d .
H13 H 0.0787 0.9470 0.5000 0.044 Uiso 1 1 calc R
C14 C 0.2790(7) 0.8911(3) 0.5048(3) 0.0388(13) Uani 1 1 d .
H14 H 0.2669 0.8658 0.4631 0.047 Uiso 1 1 calc R
C15 C 0.4118(6) 0.8806(3) 0.5450(3) 0.0356(13) Uani 1 1 d .
C16 C 0.4270(6) 0.9178(3) 0.6071(2) 0.0280(11) Uani 1 1 d .
C17 C 0.5623(6) 0.9034(3) 0.6474(3) 0.0335(12) Uani 1 1 d .
H17 H 0.5754 0.9275 0.6897 0.040 Uiso 1 1 calc R
C18 C 0.6720(7) 0.8552(3) 0.6251(3) 0.0386(14) Uani 1 1 d .
H18 H 0.7597 0.8461 0.6523 0.046 Uiso 1 1 calc R
C19 C 0.6555(7) 0.8195(3) 0.5624(3) 0.0441(15) Uani 1 1 d .
H19 H 0.7324 0.7868 0.5472 0.053 Uiso 1 1 calc R
C20 C 0.5284(7) 0.8318(3) 0.5230(3) 0.0430(15) Uani 1 1 d .
H20 H 0.5181 0.8075 0.4806 0.052 Uiso 1 1 calc R
C21 C -0.0902(6) 1.0155(4) 0.5764(3) 0.0428(14) Uani 1 1 d .
H21A H -0.0792 1.0301 0.5287 0.064 Uiso 1 1 calc R
H21B H -0.1665 1.0467 0.5985 0.064 Uiso 1 1 calc R
H21C H -0.1234 0.9645 0.5788 0.064 Uiso 1 1 calc R
C22 C 0.0932(7) 1.1009(3) 0.6203(3) 0.0424(14) Uani 1 1 d .
H22A H 0.1852 1.1059 0.6484 0.064 Uiso 1 1 calc R
H22B H 0.0073 1.1253 0.6428 0.064 Uiso 1 1 calc R
H22C H 0.1110 1.1234 0.5758 0.064 Uiso 1 1 calc R
C23 C 0.1587(6) 0.8551(3) 0.7148(2) 0.0278(11) Uani 1 1 d .
H23 H 0.2434 0.8533 0.6846 0.033 Uiso 1 1 calc R
C24 C 0.0452(6) 0.7993(3) 0.7141(2) 0.0302(11) Uani 1 1 d .
C25 C 0.0317(6) 0.7354(3) 0.6767(3) 0.0338(12) Uani 1 1 d .
H25 H 0.0997 0.7182 0.6427 0.041 Uiso 1 1 calc R
C26 C -0.1030(6) 0.7012(3) 0.6993(3) 0.0371(13) Uani 1 1 d .
H26 H -0.1445 0.6566 0.6832 0.045 Uiso 1 1 calc R
C27 C -0.1635(6) 0.7456(3) 0.7500(3) 0.0338(13) Uani 1 1 d .
H27 H -0.2546 0.7352 0.7744 0.041 Uiso 1 1 calc R
C28 C -0.1641(8) 1.0344(3) 0.8828(3) 0.0469(16) Uani 1 1 d .
H28A H -0.0968 1.0771 0.8846 0.070 Uiso 1 1 calc R
H28B H -0.1563 1.0072 0.9255 0.070 Uiso 1 1 calc R
H28C H -0.2699 1.0503 0.8760 0.070 Uiso 1 1 calc R
C29 C -0.1314(6) 1.0226(3) 0.7610(3) 0.0371(13) Uani 1 1 d .
H29A H -0.2382 1.0363 0.7528 0.056 Uiso 1 1 calc R
H29B H -0.0977 0.9886 0.7255 0.056 Uiso 1 1 calc R
H29C H -0.0672 1.0663 0.7600 0.056 Uiso 1 1 calc R
C30 C -0.4045(6) 0.8863(4) 0.8575(3) 0.0481(15) Uani 1 1 d .
H30A H -0.4558 0.8516 0.8273 0.072 Uiso 1 1 calc R
H30B H -0.3911 0.9330 0.8339 0.072 Uiso 1 1 calc R
H30C H -0.4668 0.8938 0.8983 0.072 Uiso 1 1 calc R
C31 C -0.2733(7) 0.7968(4) 0.9229(3) 0.0493(16) Uani 1 1 d .
H31A H -0.3141 0.8146 0.9662 0.074 Uiso 1 1 calc R
H31B H -0.1744 0.7731 0.9306 0.074 Uiso 1 1 calc R
H31C H -0.3448 0.7617 0.9030 0.074 Uiso 1 1 calc R
C32 C 0.1801(7) 0.8061(4) 0.9005(3) 0.0487(17) Uani 1 1 d .
H32A H 0.2825 0.8260 0.9087 0.073 Uiso 1 1 calc R
H32B H 0.1745 0.7869 0.8541 0.073 Uiso 1 1 calc R
H32C H 0.1596 0.7668 0.9329 0.073 Uiso 1 1 calc R
C33 C 0.0580(10) 0.8879(4) 0.9777(3) 0.0612(19) Uani 1 1 d .
H33A H 0.0607 0.8454 1.0079 0.092 Uiso 1 1 calc R
H33B H -0.0373 0.9149 0.9850 0.092 Uiso 1 1 calc R
H33C H 0.1453 0.9197 0.9875 0.092 Uiso 1 1 calc R

loop_
_atom_site_aniso_label
_atom_site_aniso_U_11
_atom_site_aniso_U_22
_atom_site_aniso_U_33
_atom_site_aniso_U_23
_atom_site_aniso_U_13
_atom_site_aniso_U_12
Ti1 0.0191(4) 0.0268(4) 0.0307(5) 0.0018(4) 0.0018(4) 0.0016(4)
N1 0.017(2) 0.024(2) 0.031(2) 0.0021(18) 0.0009(17) 0.0025(16)
N2 0.017(2) 0.032(2) 0.032(2) 0.0048(18) 0.0021(19) 0.0027(19)
N3 0.023(2) 0.035(2) 0.033(2) -0.0018(18) -0.002(2) 0.003(2)
N4 0.023(2) 0.035(2) 0.035(3) 0.002(2) 0.0012(19) 0.0073(18)
N5 0.029(2) 0.033(2) 0.042(3) 0.001(2) 0.005(2) 0.003(2)
N6 0.024(2) 0.035(2) 0.032(2) 0.0040(18) 0.0010(19) -0.005(2)
C1 0.018(2) 0.026(3) 0.033(3) 0.003(2) 0.003(2) 0.003(2)
C2 0.014(2) 0.023(2) 0.038(3) 0.003(2) 0.000(2) 0.0028(19)
C3 0.016(2) 0.032(3) 0.029(3) 0.003(2) 0.003(2) 0.0043(19)
C4 0.021(2) 0.033(3) 0.032(3) -0.004(2) -0.004(2) 0.006(2)
C5 0.016(2) 0.028(2) 0.033(3) 0.003(2) -0.003(2) 0.007(2)
C6 0.017(2) 0.027(2) 0.032(3) 0.003(2) -0.001(2) 0.002(2)
C7 0.031(3) 0.030(3) 0.026(3) 0.001(2) -0.003(2) 0.000(2)
C8 0.020(3) 0.041(3) 0.038(3) 0.008(3) 0.006(2) -0.008(2)
C9 0.018(3) 0.035(3) 0.048(3) 0.005(3) -0.003(2) -0.004(2)
C10 0.032(3) 0.028(3) 0.040(3) -0.006(2) -0.004(2) 0.005(2)
C11 0.022(2) 0.023(2) 0.031(3) 0.003(2) 0.001(2) 0.002(2)
C12 0.023(2) 0.036(3) 0.029(3) 0.009(2) 0.000(2) 0.004(2)
C13 0.027(3) 0.050(3) 0.034(3) 0.003(3) -0.008(2) 0.005(3)
C14 0.045(3) 0.042(3) 0.030(3) -0.010(3) -0.007(2) 0.008(3)
C15 0.032(3) 0.045(3) 0.030(3) 0.003(2) 0.000(2) 0.004(3)
C16 0.020(2) 0.036(3) 0.027(3) 0.004(2) 0.004(2) 0.000(2)
C17 0.026(3) 0.034(3) 0.041(3) -0.002(2) -0.005(2) 0.002(2)
C18 0.026(3) 0.045(3) 0.045(4) 0.006(3) 0.001(2) 0.013(3)
C19 0.039(3) 0.046(4) 0.047(4) 0.001(3) 0.007(3) 0.017(3)
C20 0.039(4) 0.053(4) 0.036(3) -0.009(3) -0.003(3) 0.014(3)
C21 0.021(3) 0.058(4) 0.050(4) -0.004(3) -0.004(2) 0.001(3)
C22 0.036(3) 0.041(3) 0.050(4) 0.003(3) -0.001(3) 0.005(3)
C23 0.024(3) 0.032(3) 0.028(3) 0.000(2) -0.002(2) -0.002(2)
C24 0.024(3) 0.037(3) 0.030(3) 0.001(2) -0.004(2) 0.002(2)
C25 0.037(3) 0.028(3) 0.036(3) -0.006(2) -0.001(2) 0.000(2)
C26 0.030(3) 0.030(3) 0.052(3) -0.001(3) -0.004(2) -0.004(2)
C27 0.026(3) 0.030(3) 0.046(3) 0.006(2) -0.005(2) -0.010(2)
C28 0.051(4) 0.040(3) 0.049(4) -0.005(3) -0.004(3) 0.013(3)
C29 0.024(3) 0.040(3) 0.048(4) 0.002(3) 0.008(3) 0.010(2)
C30 0.024(3) 0.059(4) 0.062(4) 0.008(3) 0.001(2) -0.005(3)
C31 0.033(3) 0.049(4) 0.066(4) 0.012(3) 0.011(3) -0.004(3)
C32 0.038(3) 0.067(4) 0.041(3) 0.016(3) 0.011(3) 0.023(3)
C33 0.081(5) 0.056(4) 0.047(4) -0.015(3) -0.019(4) 0.031(4)

loop_
_atom_type_symbol
_atom_type_description
_atom_type_scat_dispersion_real
_atom_type_scat_dispersion_imag
_atom_type_scat_source
C C 0.0033 0.0016 'International Tables Vol C Tables 4.2.6.8 and 6.1.1.4'
H H 0.0000 0.0000 'International Tables Vol C Tables 4.2.6.8 and 6.1.1.4'
N N 0.0061 0.0033 'International Tables Vol C Tables 4.2.6.8 and 6.1.1.4'
Ti Ti 0.2776 0.4457 'International Tables Vol C Tables 4.2.6.8 and 6.1.1.4'

loop_
_geom_angle_atom_site_label_1
_geom_angle_atom_site_label_2
_geom_angle_atom_site_label_3
_geom_angle
N4 Ti1 N6 114.83(19)
N4 Ti1 N5 95.42(19)
N6 Ti1 N5 96.0(2)
N4 Ti1 N2 128.87(18)
N6 Ti1 N2 114.10(17)
N5 Ti1 N2 93.42(18)
N4 Ti1 N1 89.20(17)
N6 Ti1 N1 94.16(17)
N5 Ti1 N1 165.84(18)
N2 Ti1 N1 73.40(15)
C23 N1 C2 121.6(4)
C23 N1 Ti1 111.3(3)
C2 N1 Ti1 127.0(3)
C27 N2 C24 105.3(4)
C27 N2 Ti1 135.2(4)
C24 N2 Ti1 118.6(3)
C12 N3 C22 117.7(5)
C12 N3 C21 116.5(4)
C22 N3 C21 109.9(4)
C29 N4 C28 113.5(5)
C29 N4 Ti1 120.8(3)
C28 N4 Ti1 125.5(4)
C31 N5 C30 109.6(5)
C31 N5 Ti1 126.5(4)
C30 N5 Ti1 123.1(4)
C33 N6 C32 111.2(5)
C33 N6 Ti1 129.9(4)
C32 N6 Ti1 118.3(4)
C2 C1 C6 118.1(4)
C2 C1 C11 123.9(4)
C6 C1 C11 118.0(4)
C1 C2 C3 119.7(4)
C1 C2 N1 124.6(5)
C3 C2 N1 115.7(4)
C4 C3 C2 122.3(5)
C4 C3 H3 118.8
C2 C3 H3 118.8
C3 C4 C5 120.4(5)
C3 C4 H4 119.8
C5 C4 H4 119.8
C6 C5 C4 118.8(5)
C6 C5 C10 119.7(4)
C4 C5 C10 121.5(4)
C7 C6 C5 118.3(4)
C7 C6 C1 121.0(4)
C5 C6 C1 120.6(4)
C8 C7 C6 120.6(5)
C8 C7 H7 119.7
C6 C7 H7 119.7
C7 C8 C9 120.9(5)
C7 C8 H8 119.6
C9 C8 H8 119.6
C10 C9 C8 119.9(5)
C10 C9 H9 120.0
C8 C9 H9 120.0
C9 C10 C5 120.6(5)
C9 C10 H10 119.7
C5 C10 H10 119.7
C12 C11 C16 118.4(5)
C12 C11 C1 123.4(4)
C16 C11 C1 118.1(4)
C13 C12 C11 119.4(5)
C13 C12 N3 120.6(5)
C11 C12 N3 120.0(5)
C14 C13 C12 122.7(5)
C14 C13 H13 118.7
C12 C13 H13 118.7
C13 C14 C15 119.0(5)
C13 C14 H14 120.5
C15 C14 H14 120.5
C16 C15 C14 119.7(5)
C16 C15 C20 120.1(5)
C14 C15 C20 120.2(5)
C15 C16 C17 117.7(5)
C15 C16 C11 120.7(5)
C17 C16 C11 121.5(4)
C18 C17 C16 120.8(5)
C18 C17 H17 119.6
C16 C17 H17 119.6
C17 C18 C19 120.5(5)
C17 C18 H18 119.7
C19 C18 H18 119.7
C20 C19 C18 120.2(5)
C20 C19 H19 119.9
C18 C19 H19 119.9
C19 C20 C15 120.7(5)
C19 C20 H20 119.6
C15 C20 H20 119.6
N3 C21 H21A 109.5
N3 C21 H21B 109.5
H21A C21 H21B 109.5
N3 C21 H21C 109.5
H21A C21 H21C 109.5
H21B C21 H21C 109.5
N3 C22 H22A 109.5
N3 C22 H22B 109.5
H22A C22 H22B 109.5
N3 C22 H22C 109.5
H22A C22 H22C 109.5
H22B C22 H22C 109.5
N1 C23 C24 118.5(5)
N1 C23 H23 120.8
C24 C23 H23 120.8
C25 C24 N2 110.7(5)
C25 C24 C23 132.1(5)
N2 C24 C23 117.2(5)
C24 C25 C26 106.2(5)
C24 C25 H25 126.9
C26 C25 H25 126.9
C27 C26 C25 106.6(5)
C27 C26 H26 126.7
C25 C26 H26 126.7
N2 C27 C26 111.3(5)
N2 C27 H27 124.4
C26 C27 H27 124.4
N4 C28 H28A 109.5
N4 C28 H28B 109.5
H28A C28 H28B 109.5
N4 C28 H28C 109.5
H28A C28 H28C 109.5
H28B C28 H28C 109.5
N4 C29 H29A 109.5
N4 C29 H29B 109.5
H29A C29 H29B 109.5
N4 C29 H29C 109.5
H29A C29 H29C 109.5
H29B C29 H29C 109.5
N5 C30 H30A 109.5
N5 C30 H30B 109.5
H30A C30 H30B 109.5
N5 C30 H30C 109.5
H30A C30 H30C 109.5
H30B C30 H30C 109.5
N5 C31 H31A 109.5
N5 C31 H31B 109.5
H31A C31 H31B 109.5
N5 C31 H31C 109.5
H31A C31 H31C 109.5
H31B C31 H31C 109.5
N6 C32 H32A 109.5
N6 C32 H32B 109.5
H32A C32 H32B 109.5
N6 C32 H32C 109.5
H32A C32 H32C 109.5
H32B C32 H32C 109.5
N6 C33 H33A 109.5
N6 C33 H33B 109.5
H33A C33 H33B 109.5
N6 C33 H33C 109.5
H33A C33 H33C 109.5
H33B C33 H33C 109.5

loop_
_geom_bond_atom_site_label_1
_geom_bond_atom_site_label_2
_geom_bond_distance
Ti1 N4 1.907(4)
Ti1 N6 1.909(4)
Ti1 N5 1.944(5)
Ti1 N2 2.088(4)
Ti1 N1 2.388(4)
N1 C23 1.300(6)
N1 C2 1.426(6)
N2 C27 1.363(6)
N2 C24 1.394(6)
N3 C12 1.420(7)
N3 C22 1.464(7)
N3 C21 1.471(7)
N4 C29 1.447(7)
N4 C28 1.450(7)
N5 C31 1.437(7)
N5 C30 1.475(7)
N6 C33 1.418(7)
N6 C32 1.474(7)
C1 C2 1.404(7)
C1 C6 1.469(7)
C1 C11 1.500(7)
C2 C3 1.426(7)
C3 C4 1.367(7)
C3 H3 0.9500
C4 C5 1.426(7)
C4 H4 0.9500
C5 C6 1.416(7)
C5 C10 1.429(7)
C6 C7 1.416(7)
C7 C8 1.387(7)
C7 H7 0.9500
C8 C9 1.402(8)
C8 H8 0.9500
C9 C10 1.366(8)
C9 H9 0.9500
C10 H10 0.9500
C11 C12 1.414(7)
C11 C16 1.452(7)
C12 C13 1.401(8)
C13 C14 1.397(8)
C13 H13 0.9500
C14 C15 1.418(8)
C14 H14 0.9500
C15 C16 1.404(7)
C15 C20 1.424(8)
C16 C17 1.448(7)
C17 C18 1.376(7)
C17 H17 0.9500
C18 C19 1.403(8)
C18 H18 0.9500
C19 C20 1.374(8)
C19 H19 0.9500
C20 H20 0.9500
C21 H21A 0.9800
C21 H21B 0.9800
C21 H21C 0.9800
C22 H22A 0.9800
C22 H22B 0.9800
C22 H22C 0.9800
C23 C24 1.426(7)
C23 H23 0.9500
C24 C25 1.388(7)
C25 C26 1.406(8)
C25 H25 0.9500
C26 C27 1.392(8)
C26 H26 0.9500
C27 H27 0.9500
C28 H28A 0.9800
C28 H28B 0.9800
C28 H28C 0.9800
C29 H29A 0.9800
C29 H29B 0.9800
C29 H29C 0.9800
C30 H30A 0.9800
C30 H30B 0.9800
C30 H30C 0.9800
C31 H31A 0.9800
C31 H31B 0.9800
C31 H31C 0.9800
C32 H32A 0.9800
C32 H32B 0.9800
C32 H32C 0.9800
C33 H33A 0.9800
C33 H33B 0.9800
C33 H33C 0.9800

loop_
_geom_torsion_atom_site_label_1
_geom_torsion_atom_site_label_2
_geom_torsion_atom_site_label_3
_geom_torsion_atom_site_label_4
_geom_torsion
N4 Ti1 N1 C23 -139.6(3)
N6 Ti1 N1 C23 105.5(3)
N5 Ti1 N1 C23 -30.3(8)
N2 Ti1 N1 C23 -8.4(3)
N4 Ti1 N1 C2 44.6(4)
N6 Ti1 N1 C2 -70.2(4)
N5 Ti1 N1 C2 153.9(6)
N2 Ti1 N1 C2 175.8(4)
N4 Ti1 N2 C27 -109.7(5)
N6 Ti1 N2 C27 88.2(5)
N5 Ti1 N2 C27 -10.0(5)
N1 Ti1 N2 C27 175.3(5)
N4 Ti1 N2 C24 83.6(4)
N6 Ti1 N2 C24 -78.5(4)
N5 Ti1 N2 C24 -176.7(4)
N1 Ti1 N2 C24 8.6(3)
N6 Ti1 N4 C29 142.9(4)
N5 Ti1 N4 C29 -117.9(4)
N2 Ti1 N4 C29 -19.1(5)
N1 Ti1 N4 C29 48.7(4)
N6 Ti1 N4 C28 -43.2(5)
N5 Ti1 N4 C28 56.0(5)
N2 Ti1 N4 C28 154.8(4)
N1 Ti1 N4 C28 -137.5(5)
N4 Ti1 N5 C31 -151.7(5)
N6 Ti1 N5 C31 -35.9(5)
N2 Ti1 N5 C31 78.8(5)
N1 Ti1 N5 C31 99.8(8)
N4 Ti1 N5 C30 39.4(5)
N6 Ti1 N5 C30 155.2(5)
N2 Ti1 N5 C30 -90.2(5)
N1 Ti1 N5 C30 -69.1(9)
N4 Ti1 N6 C33 43.6(6)
N5 Ti1 N6 C33 -55.2(6)
N2 Ti1 N6 C33 -151.7(6)
N1 Ti1 N6 C33 134.7(6)
N4 Ti1 N6 C32 -145.8(4)
N5 Ti1 N6 C32 115.3(4)
N2 Ti1 N6 C32 18.9(5)
N1 Ti1 N6 C32 -54.8(4)
C6 C1 C2 C3 0.2(7)
C11 C1 C2 C3 177.6(4)
C6 C1 C2 N1 178.5(4)
C11 C1 C2 N1 -4.2(7)
C23 N1 C2 C1 34.0(7)
Ti1 N1 C2 C1 -150.7(4)
C23 N1 C2 C3 -147.7(5)
Ti1 N1 C2 C3 27.6(5)
C1 C2 C3 C4 0.5(7)
N1 C2 C3 C4 -177.9(4)
C2 C3 C4 C5 0.5(7)
C3 C4 C5 C6 -2.1(7)
C3 C4 C5 C10 176.4(5)
C4 C5 C6 C7 -178.6(4)
C10 C5 C6 C7 2.8(7)
C4 C5 C6 C1 2.8(7)
C10 C5 C6 C1 -175.8(5)
C2 C1 C6 C7 179.6(5)
C11 C1 C6 C7 2.1(7)
C2 C1 C6 C5 -1.9(7)
C11 C1 C6 C5 -179.4(4)
C5 C6 C7 C8 -2.6(7)
C1 C6 C7 C8 176.0(5)
C6 C7 C8 C9 0.8(8)
C7 C8 C9 C10 0.8(8)
C8 C9 C10 C5 -0.6(8)
C6 C5 C10 C9 -1.3(7)
C4 C5 C10 C9 -179.8(5)
C2 C1 C11 C12 77.7(7)
C6 C1 C11 C12 -105.0(6)
C2 C1 C11 C16 -98.1(6)
C6 C1 C11 C16 79.2(6)
C16 C11 C12 C13 2.4(7)
C1 C11 C12 C13 -173.4(5)
C16 C11 C12 N3 -179.8(4)
C1 C11 C12 N3 4.4(7)
C22 N3 C12 C13 -118.1(6)
C21 N3 C12 C13 15.6(7)
C22 N3 C12 C11 64.2(7)
C21 N3 C12 C11 -162.1(5)
C11 C12 C13 C14 -0.3(9)
N3 C12 C13 C14 -178.1(5)
C12 C13 C14 C15 -1.4(9)
C13 C14 C15 C16 0.8(9)
C13 C14 C15 C20 -180.0(6)
C14 C15 C16 C17 178.0(5)
C20 C15 C16 C17 -1.2(8)
C14 C15 C16 C11 1.3(8)
C20 C15 C16 C11 -177.9(5)
C12 C11 C16 C15 -2.9(7)
C1 C11 C16 C15 173.1(5)
C12 C11 C16 C17 -179.5(5)
C1 C11 C16 C17 -3.5(7)
C15 C16 C17 C18 0.4(8)
C11 C16 C17 C18 177.1(5)
C16 C17 C18 C19 0.5(9)
C17 C18 C19 C20 -0.7(9)
C18 C19 C20 C15 -0.1(10)
C16 C15 C20 C19 1.1(9)
C14 C15 C20 C19 -178.1(6)
C2 N1 C23 C24 -176.9(4)
Ti1 N1 C23 C24 7.1(5)
C27 N2 C24 C25 -0.5(6)
Ti1 N2 C24 C25 169.8(3)
C27 N2 C24 C23 -178.6(4)
Ti1 N2 C24 C23 -8.3(6)
N1 C23 C24 C25 -177.7(5)
N1 C23 C24 N2 -0.2(7)
N2 C24 C25 C26 0.8(6)
C23 C24 C25 C26 178.5(5)
C24 C25 C26 C27 -0.8(6)
C24 N2 C27 C26 0.0(6)
Ti1 N2 C27 C26 -167.9(4)
C25 C26 C27 N2 0.5(6)
